data_7029330
loop_
_publ_author_name
'Calvo, Beatriz'
'Mac\'ias, Ram\'on'
'Artigas, Maria Jose'
'Lahoz, Fernando J.'
'Oro, Luis A.'

_publ_section_title
;
 Unusual cationic rhodathiaboranes: synthesis and characterization of
 [8,8,8-(H)(PR3)2-9-(Py)-nido-8,7-RhSB9H10](+) and
 [1,3-\m-(H)-1,1-(PR3)2-3-(Py)-isonido-1,2-RhSB9H8](+).
;
_journal_issue 13
_journal_name_full 'Dalton transactions (Cambridge, England : 2003)'
_journal_page_first 5121
_journal_page_last 5133
_journal_paper_doi 10.1039/c3dt52018h
_journal_volume 43
_journal_year 2014
_chemical_formula_moiety 'C26 H38 B9 N P2 Rh S, C F3 O3 S, 0.5(C6 H14), C3 H6 O'
_chemical_formula_sum 'C33 H51 B9 F3 N O4 P2 Rh S2'
_chemical_formula_weight 909.01
_chemical_name_systematic
;
 ?
;
_space_group_IT_number 15
_symmetry_cell_setting monoclinic
_symmetry_space_group_name_Hall '-C 2yc'
_symmetry_space_group_name_H-M 'C 1 2/c 1'
_atom_sites_solution_hydrogens geom
_atom_sites_solution_primary direct
_atom_sites_solution_secondary difmap
_audit_creation_method SHELXL-97
_cell_angle_alpha 90.00
_cell_angle_beta 106.754(2)
_cell_angle_gamma 90.00
_cell_formula_units_Z 8
_cell_length_a 30.936(5)
_cell_length_b 17.832(3)
_cell_length_c 15.995(3)
_cell_measurement_reflns_used 30840
_cell_measurement_temperature 100(2)
_cell_measurement_theta_max 46.075
_cell_measurement_theta_min 4.715
_cell_volume 8449(3)
_computing_cell_refinement 'APEX2 v. 2009.7 (Bruker AXS, 2008)'
_computing_data_collection 'APEX2 v. 2009.7 (Bruker AXS, 2008)'
_computing_data_reduction 'APEX2 v. 2009.7 (Bruker AXS, 2008)'
_computing_molecular_graphics ORTEP
_computing_publication_material 'SHELXL-97 (Sheldrick, 1997)'
_computing_structure_refinement 'SHELXL-97 (Sheldrick, 1997)'
_computing_structure_solution 'SHELXS-97 (Sheldrick, 1990)'
_diffrn_ambient_temperature 100(2)
_diffrn_detector_area_resol_mean 8.26
_diffrn_measured_fraction_theta_full 0.998
_diffrn_measured_fraction_theta_max 0.998
_diffrn_measurement_device_type 'Bruker APEX system'
_diffrn_measurement_method '\w rotations with narrow frames'
_diffrn_radiation_monochromator graphite
_diffrn_radiation_source 'fine-focus sealed tube'
_diffrn_radiation_type MoK\a
_diffrn_radiation_wavelength 0.71073
_diffrn_reflns_av_R_equivalents 0.0437
_diffrn_reflns_av_sigmaI/netI 0.0327
_diffrn_reflns_limit_h_max 34
_diffrn_reflns_limit_h_min -34
_diffrn_reflns_limit_k_max 19
_diffrn_reflns_limit_k_min -19
_diffrn_reflns_limit_l_max 17
_diffrn_reflns_limit_l_min -16
_diffrn_reflns_number 30187
_diffrn_reflns_theta_full 23.32
_diffrn_reflns_theta_max 23.32
_diffrn_reflns_theta_min 1.37
_diffrn_standards_decay_% 'no decay'
_exptl_absorpt_coefficient_mu 0.630
_exptl_absorpt_correction_T_max 0.9320
_exptl_absorpt_correction_T_min 0.8101
_exptl_absorpt_correction_type multi-scan
_exptl_absorpt_process_details
; 
 Multi-scan correction included in APEX2 package (Bruker AXS, 2008)
;
_exptl_crystal_colour orange
_exptl_crystal_density_diffrn 1.429
_exptl_crystal_density_method 'not measured'
_exptl_crystal_description Prism
_exptl_crystal_F_000 3736
_exptl_crystal_size_max 0.210
_exptl_crystal_size_mid 0.169
_exptl_crystal_size_min 0.005
_refine_diff_density_max 1.406
_refine_diff_density_min -0.561
_refine_diff_density_rms 0.074
_refine_ls_extinction_method none
_refine_ls_goodness_of_fit_ref 1.073
_refine_ls_hydrogen_treatment mixed
_refine_ls_matrix_type full
_refine_ls_number_parameters 497
_refine_ls_number_reflns 6100
_refine_ls_number_restraints 0
_refine_ls_restrained_S_all 1.073
_refine_ls_R_factor_all 0.0517
_refine_ls_R_factor_gt 0.0371
_refine_ls_shift/su_max 0.905
_refine_ls_shift/su_mean 0.008
_refine_ls_structure_factor_coef Fsqd
_refine_ls_weighting_details 'calc w=1/[\s^2^(Fo^2^)+(0.0404P)^2^+31.4618P] where P=(Fo^2^+2Fc^2^)/3'
_refine_ls_weighting_scheme calc
_refine_ls_wR_factor_gt 0.0884
_refine_ls_wR_factor_ref 0.0969
_reflns_number_gt 4967
_reflns_number_total 6100
_reflns_threshold_expression >2sigma(I)
_cod_data_source_file c3dt52018h.txt
_cod_data_source_block compound_20b
_cod_depositor_comments
;
The following automatic conversions were performed:

'_symmetry_cell_setting' value 'Monoclinic' changed to 'monoclinic'
according to
/usr/data/users/saulius/crontab/automatic-downloads/current/RSC/lib/dictionaries/cif_core.dic
dictionary named 'cif_core.dic' version 2.4.2 from 2011-04-26.

Automatic conversion script
Id: cif_fix_values 2281 2013-09-26 08:29:07Z andrius 
;
_cod_original_cell_volume 8449(2)
_cod_original_sg_symbol_Hall '-C 2YC'
_cod_original_sg_symbol_H-M 'C 2/c'
_cod_database_code 7029330

loop_
_symmetry_equiv_pos_as_xyz
'x, y, z'
'-x, y, -z+1/2'
'x+1/2, y+1/2, z'
'-x+1/2, y+1/2, -z+1/2'
'-x, -y, -z'
'x, -y, z-1/2'
'-x+1/2, -y+1/2, -z'
'x+1/2, -y+1/2, z-1/2'

loop_
_atom_site_label
_atom_site_type_symbol
_atom_site_fract_x
_atom_site_fract_y
_atom_site_fract_z
_atom_site_U_iso_or_equiv
_atom_site_adp_type
_atom_site_occupancy
_atom_site_symmetry_multiplicity
_atom_site_calc_flag
_atom_site_refinement_flags
N1 N 0.14612(11) 0.12584(18) 1.3594(2) 0.0314(8) Uiso 1 1 d .
P1 P 0.16582(3) 0.18118(6) 1.09197(6) 0.0243(2) Uani 1 1 d .
P2 P 0.05572(4) 0.22105(6) 1.09220(7) 0.0297(3) Uani 1 1 d .
S2 S 0.08078(4) 0.03914(6) 1.02851(7) 0.0344(3) Uani 1 1 d .
Rh1 Rh 0.108848(10) 0.127127(17) 1.142863(19) 0.02367(11) Uani 1 1 d .
C19 C 0.07614(14) 0.3162(2) 1.0947(3) 0.0349(10) Uani 1 1 d .
H19A H 0.0504 0.3506 1.0759 0.052 Uiso 1 1 calc R
H19B H 0.0951 0.3208 1.0554 0.052 Uiso 1 1 calc R
H19C H 0.0939 0.3289 1.1543 0.052 Uiso 1 1 calc R
C20 C 0.01652(15) 0.2281(3) 1.1566(3) 0.0419(11) Uani 1 1 d .
H20A H -0.0056 0.2676 1.1325 0.063 Uiso 1 1 calc R
H20B H 0.0330 0.2403 1.2171 0.063 Uiso 1 1 calc R
H20C H 0.0008 0.1801 1.1550 0.063 Uiso 1 1 calc R
C21 C 0.01949(14) 0.2099(3) 0.9814(3) 0.0395(11) Uani 1 1 d .
H21A H 0.0082 0.1583 0.9728 0.059 Uiso 1 1 calc R
H21B H 0.0367 0.2209 0.9401 0.059 Uiso 1 1 calc R
H21C H -0.0061 0.2446 0.9713 0.059 Uiso 1 1 calc R
C30 C 0.0930(2) 0.4324(3) 0.3229(4) 0.0700(18) Uani 1 1 d .
C31 C 0.17917(17) 0.4310(3) 0.6259(3) 0.0477(13) Uani 1 1 d .
C32 C 0.1599(2) 0.5066(3) 0.5941(3) 0.0677(17) Uani 1 1 d .
H32B H 0.1442 0.5269 0.6343 0.102 Uiso 1 1 calc R
32C H 0.1386 0.5015 0.5357 0.102 Uiso 1 1 calc R
H32A H 0.1844 0.5406 0.5916 0.102 Uiso 1 1 calc R
C33 C 0.1476(2) 0.3754(4) 0.6448(4) 0.0719(18) Uani 1 1 d .
H33A H 0.1235 0.3645 0.5912 0.108 Uiso 1 1 calc R
H33B H 0.1344 0.3959 0.6888 0.108 Uiso 1 1 calc R
H33C H 0.1640 0.3292 0.6671 0.108 Uiso 1 1 calc R
C34 C -0.0009(8) 0.5129(8) 0.4582(9) 0.238(9) Uani 1 1 d .
H34A H -0.0172 0.4715 0.4209 0.285 Uiso 1 1 calc R
H34B H 0.0308 0.5073 0.4578 0.285 Uiso 1 1 calc R
C35 C -0.0157(5) 0.5787(8) 0.4010(13) 0.214(8) Uani 1 1 d .
H35A H -0.0144 0.6204 0.4425 0.257 Uiso 1 1 calc R
H35B H -0.0483 0.5694 0.3735 0.257 Uiso 1 1 calc R
C36 C 0.0005(8) 0.6160(15) 0.3253(17) 0.42(2) Uani 1 1 d .
H36A H -0.0097 0.5854 0.2723 0.634 Uiso 1 1 calc R
H36B H 0.0336 0.6191 0.3433 0.634 Uiso 1 1 calc R
H36C H -0.0123 0.6665 0.3135 0.634 Uiso 1 1 calc R
S1 S 0.10943(4) 0.34999(7) 0.38320(8) 0.0444(3) Uani 1 1 d .
O1 O 0.15489(11) 0.3678(2) 0.4339(2) 0.0515(9) Uani 1 1 d .
O2 O 0.07724(12) 0.3431(2) 0.4340(2) 0.0542(9) Uani 1 1 d .
O3 O 0.10532(11) 0.29571(18) 0.31593(19) 0.0469(8) Uani 1 1 d .
O4 O 0.21851(11) 0.4167(2) 0.6361(2) 0.0586(10) Uani 1 1 d .
F1 F 0.09232(15) 0.49389(18) 0.3725(2) 0.0931(12) Uani 1 1 d .
F2 F 0.11877(12) 0.45044(19) 0.2723(2) 0.0798(10) Uani 1 1 d .
F3 F 0.04959(12) 0.42879(18) 0.2679(2) 0.0763(9) Uani 1 1 d .
C1 C 0.20601(13) 0.1123(2) 1.0737(2) 0.0239(9) Uani 1 1 d .
C2 C 0.20489(14) 0.0865(2) 0.9910(3) 0.0301(9) Uani 1 1 d .
H2 H 0.1833 0.1061 0.9409 0.036 Uiso 1 1 calc R
C3 C 0.23523(15) 0.0325(2) 0.9817(3) 0.0355(10) Uani 1 1 d .
H3A H 0.2344 0.0153 0.9250 0.043 Uiso 1 1 calc R
C4 C 0.26664(14) 0.0034(2) 1.0535(3) 0.0349(10) Uani 1 1 d .
H4 H 0.2872 -0.0341 1.0467 0.042 Uiso 1 1 calc R
C5 C 0.26811(14) 0.0292(2) 1.1359(3) 0.0308(10) Uani 1 1 d .
H5 H 0.2899 0.0095 1.1857 0.037 Uiso 1 1 calc R
C6 C 0.23807(13) 0.0835(2) 1.1463(3) 0.0282(9) Uani 1 1 d .
H6 H 0.2394 0.1011 1.2031 0.034 Uiso 1 1 calc R
C7 C 0.14608(13) 0.2296(2) 0.9860(2) 0.0263(9) Uani 1 1 d .
C8 C 0.16078(14) 0.3007(2) 0.9721(3) 0.0342(10) Uani 1 1 d .
H8 H 0.1823 0.3261 1.0178 0.041 Uiso 1 1 calc R
C9 C 0.14374(17) 0.3346(3) 0.8908(3) 0.0483(13) Uani 1 1 d .
H9 H 0.1533 0.3837 0.8814 0.058 Uiso 1 1 calc R
C10 C 0.11558(14) 0.1930(2) 0.9178(3) 0.0320(10) Uani 1 1 d .
H10 H 0.1056 0.1441 0.9267 0.038 Uiso 1 1 calc R
C11 C 0.09928(16) 0.2266(3) 0.8365(3) 0.0418(11) Uani 1 1 d .
H11 H 0.0786 0.2006 0.7900 0.050 Uiso 1 1 calc R
C12 C 0.11318(16) 0.2973(3) 0.8240(3) 0.0493(13) Uani 1 1 d .
H12 H 0.1017 0.3209 0.7688 0.059 Uiso 1 1 calc R
C13 C 0.20306(13) 0.2488(2) 1.1639(2) 0.0259(9) Uani 1 1 d .
C14 C 0.24444(14) 0.2664(2) 1.1499(3) 0.0316(10) Uani 1 1 d .
H14 H 0.2534 0.2416 1.1050 0.038 Uiso 1 1 calc R
C15 C 0.27246(14) 0.3195(2) 1.2007(3) 0.0333(10) Uani 1 1 d .
H15 H 0.3004 0.3314 1.1904 0.040 Uiso 1 1 calc R
C16 C 0.25981(14) 0.3554(2) 1.2666(3) 0.0334(10) Uani 1 1 d .
H16 H 0.2789 0.3924 1.3012 0.040 Uiso 1 1 calc R
C17 C 0.21956(14) 0.3374(2) 1.2823(3) 0.0311(10) Uani 1 1 d .
H17 H 0.2112 0.3614 1.3283 0.037 Uiso 1 1 calc R
C18 C 0.19119(13) 0.2843(2) 1.2309(2) 0.0267(9) Uani 1 1 d .
H18 H 0.1634 0.2722 1.2419 0.032 Uiso 1 1 calc R
C22 C 0.12107(17) 0.1463(3) 1.4116(3) 0.0449(12) Uani 1 1 d .
H22 H 0.0895 0.1365 1.3940 0.054 Uiso 1 1 calc R
C23 C 0.14055(19) 0.1812(3) 1.4903(3) 0.0521(13) Uani 1 1 d .
H23 H 0.1224 0.1955 1.5265 0.063 Uiso 1 1 calc R
C24 C 0.18606(18) 0.1953(3) 1.5164(3) 0.0486(13) Uani 1 1 d .
H24 H 0.1997 0.2201 1.5701 0.058 Uiso 1 1 calc R
C25 C 0.21142(17) 0.1727(3) 1.4635(3) 0.0443(12) Uani 1 1 d .
H25 H 0.2431 0.1806 1.4810 0.053 Uiso 1 1 calc R
C26 C 0.19089(15) 0.1389(2) 1.3852(3) 0.0364(10) Uani 1 1 d .
H26 H 0.2086 0.1242 1.3484 0.044 Uiso 1 1 calc R
B3 B 0.12473(16) 0.0862(3) 1.2711(3) 0.0296(11) Uani 1 1 d .
B4 B 0.04516(16) 0.0374(3) 1.1111(3) 0.0346(12) Uani 1 1 d .
H4B H 0.0091 0.0533 1.0799 0.042 Uiso 1 1 calc R
B5 B 0.13154(17) -0.0080(3) 1.1097(3) 0.0342(12) Uani 1 1 d .
H5B H 0.1583 -0.0248 1.0788 0.041 Uiso 1 1 calc R
B6 B 0.15167(16) 0.0219(3) 1.2244(3) 0.0291(11) Uani 1 1 d .
H6B H 0.1894 0.0208 1.2497 0.035 Uiso 1 1 calc R
B7 B 0.06832(16) 0.0634(3) 1.2268(3) 0.0315(11) Uani 1 1 d .
H7B H 0.0437 0.0926 1.2550 0.038 Uiso 1 1 calc R
B8 B 0.07441(17) -0.0525(3) 1.0948(3) 0.0363(12) Uani 1 1 d .
H8B H 0.0597 -0.1035 1.0560 0.044 Uiso 1 1 calc R
B9 B 0.10928(16) -0.0064(3) 1.2771(3) 0.0328(11) Uani 1 1 d .
H9B H 0.1146 -0.0325 1.3430 0.039 Uiso 1 1 calc R
B10 B 0.06130(16) -0.0325(3) 1.1914(3) 0.0354(12) Uani 1 1 d .
H10B H 0.0346 -0.0683 1.2061 0.042 Uiso 1 1 calc R
B11 B 0.11816(16) -0.0609(3) 1.1912(3) 0.0328(11) Uani 1 1 d .
H11B H 0.1337 -0.1178 1.2067 0.039 Uiso 1 1 calc R

loop_
_atom_site_aniso_label
_atom_site_aniso_U_11
_atom_site_aniso_U_22
_atom_site_aniso_U_33
_atom_site_aniso_U_23
_atom_site_aniso_U_13
_atom_site_aniso_U_12
P1 0.0260(6) 0.0276(6) 0.0219(5) -0.0009(4) 0.0111(4) -0.0038(4)
P2 0.0258(6) 0.0330(6) 0.0321(6) 0.0068(5) 0.0116(5) 0.0009(5)
S2 0.0412(6) 0.0299(6) 0.0297(6) 0.0020(5) 0.0063(5) -0.0085(5)
Rh1 0.02092(18) 0.02855(19) 0.02276(18) 0.00302(14) 0.00826(13) -0.00274(14)
C19 0.034(2) 0.034(2) 0.040(3) 0.003(2) 0.016(2) 0.0002(19)
C20 0.031(2) 0.046(3) 0.056(3) 0.013(2) 0.025(2) 0.007(2)
C21 0.032(2) 0.042(3) 0.041(3) 0.010(2) 0.004(2) -0.001(2)
C30 0.100(5) 0.066(4) 0.054(3) -0.027(3) 0.038(4) -0.045(4)
C31 0.047(3) 0.077(4) 0.024(2) -0.003(2) 0.018(2) 0.000(3)
C32 0.081(4) 0.081(4) 0.050(3) 0.005(3) 0.032(3) 0.022(3)
C33 0.069(4) 0.106(5) 0.049(3) 0.011(3) 0.030(3) -0.015(4)
C34 0.42(2) 0.108(10) 0.24(2) -0.069(14) 0.17(2) -0.002(13)
C35 0.136(11) 0.127(10) 0.36(3) -0.102(13) 0.048(13) -0.019(9)
C36 0.24(2) 0.51(4) 0.57(6) -0.22(4) 0.20(3) -0.11(3)
S1 0.0467(7) 0.0501(7) 0.0402(7) -0.0066(6) 0.0183(6) -0.0089(6)
O1 0.0413(19) 0.071(2) 0.0415(18) -0.0002(17) 0.0102(15) -0.0209(17)
O2 0.060(2) 0.066(2) 0.0458(19) -0.0087(17) 0.0297(18) -0.0208(18)
O3 0.054(2) 0.057(2) 0.0342(17) -0.0107(15) 0.0197(16) -0.0031(16)
O4 0.040(2) 0.099(3) 0.0365(19) 0.0136(19) 0.0113(16) 0.005(2)
F1 0.139(3) 0.048(2) 0.078(2) -0.0090(18) 0.009(2) -0.006(2)
F2 0.096(3) 0.078(2) 0.069(2) 0.0190(18) 0.030(2) -0.022(2)
F3 0.073(2) 0.067(2) 0.075(2) -0.0025(18) -0.0005(19) 0.0041(18)
C1 0.027(2) 0.024(2) 0.024(2) 0.0002(17) 0.0135(18) -0.0062(17)
C2 0.031(2) 0.032(2) 0.029(2) -0.0002(19) 0.0107(19) -0.0035(19)
C3 0.044(3) 0.037(3) 0.031(2) -0.005(2) 0.020(2) -0.002(2)
C4 0.036(3) 0.031(2) 0.043(3) -0.001(2) 0.019(2) 0.002(2)
C5 0.028(2) 0.032(2) 0.034(2) 0.0063(19) 0.0120(19) 0.0005(19)
C6 0.028(2) 0.033(2) 0.027(2) -0.0011(18) 0.0123(19) -0.0075(18)
C7 0.029(2) 0.029(2) 0.025(2) 0.0013(18) 0.0146(18) 0.0005(18)
C8 0.035(2) 0.038(3) 0.034(2) 0.003(2) 0.018(2) -0.004(2)
C9 0.052(3) 0.042(3) 0.056(3) 0.022(3) 0.024(3) -0.002(2)
C10 0.038(2) 0.033(2) 0.029(2) 0.0012(19) 0.015(2) -0.0002(19)
C11 0.048(3) 0.055(3) 0.025(2) 0.006(2) 0.014(2) -0.001(2)
C12 0.046(3) 0.067(4) 0.036(3) 0.021(3) 0.015(2) 0.003(3)
C13 0.026(2) 0.028(2) 0.024(2) 0.0002(17) 0.0082(18) -0.0052(17)
C14 0.034(2) 0.037(2) 0.028(2) -0.0032(19) 0.0164(19) -0.006(2)
C15 0.030(2) 0.038(2) 0.033(2) 0.002(2) 0.012(2) -0.009(2)
C16 0.036(2) 0.034(2) 0.027(2) -0.0003(19) 0.0038(19) -0.0078(19)
C17 0.038(3) 0.032(2) 0.025(2) -0.0041(18) 0.0123(19) -0.0027(19)
C18 0.026(2) 0.030(2) 0.027(2) 0.0010(18) 0.0108(18) -0.0017(18)
C22 0.043(3) 0.064(3) 0.033(3) 0.008(2) 0.019(2) 0.007(2)
C23 0.072(4) 0.062(3) 0.028(3) 0.004(2) 0.023(3) 0.006(3)
C24 0.065(4) 0.048(3) 0.029(2) 0.004(2) 0.009(2) -0.001(3)
C25 0.049(3) 0.043(3) 0.036(3) 0.001(2) 0.004(2) -0.004(2)
C26 0.042(3) 0.037(3) 0.030(2) 0.004(2) 0.010(2) -0.001(2)
B3 0.027(3) 0.038(3) 0.026(2) 0.011(2) 0.010(2) 0.001(2)
B4 0.026(3) 0.035(3) 0.040(3) 0.007(2) 0.006(2) -0.005(2)
B5 0.033(3) 0.035(3) 0.035(3) -0.001(2) 0.010(2) -0.009(2)
B6 0.026(3) 0.030(3) 0.031(3) 0.007(2) 0.009(2) -0.001(2)
B7 0.028(3) 0.035(3) 0.034(3) 0.009(2) 0.013(2) -0.001(2)
B8 0.031(3) 0.031(3) 0.047(3) 0.008(2) 0.012(2) -0.009(2)
B9 0.030(3) 0.035(3) 0.035(3) 0.015(2) 0.012(2) 0.002(2)
B10 0.028(3) 0.035(3) 0.044(3) 0.013(2) 0.013(2) -0.002(2)
B11 0.026(3) 0.036(3) 0.038(3) 0.010(2) 0.012(2) -0.003(2)

loop_
_atom_type_symbol
_atom_type_description
_atom_type_scat_dispersion_real
_atom_type_scat_dispersion_imag
_atom_type_scat_source
C C 0.0033 0.0016 'International Tables Vol C Tables 4.2.6.8 and 6.1.1.4'
H H 0.0000 0.0000 'International Tables Vol C Tables 4.2.6.8 and 6.1.1.4'
B B 0.0013 0.0007 'International Tables Vol C Tables 4.2.6.8 and 6.1.1.4'
N N 0.0061 0.0033 'International Tables Vol C Tables 4.2.6.8 and 6.1.1.4'
P P 0.1023 0.0942 'International Tables Vol C Tables 4.2.6.8 and 6.1.1.4'
S S 0.1246 0.1234 'International Tables Vol C Tables 4.2.6.8 and 6.1.1.4'
Rh Rh -1.1178 0.9187 'International Tables Vol C Tables 4.2.6.8 and 6.1.1.4'
O O 0.0106 0.0060 'International Tables Vol C Tables 4.2.6.8 and 6.1.1.4'
F F 0.0171 0.0103 'International Tables Vol C Tables 4.2.6.8 and 6.1.1.4'

loop_
_geom_angle_atom_site_label_1
_geom_angle_atom_site_label_2
_geom_angle_atom_site_label_3
_geom_angle
_geom_angle_site_symmetry_1
C22 N1 C26 119.3(4) .
C22 N1 B3 121.3(4) .
C26 N1 B3 119.3(3) .
C13 P1 C1 102.11(18) .
C13 P1 C7 104.55(18) .
C1 P1 C7 103.16(17) .
C13 P1 Rh1 116.88(12) .
C1 P1 Rh1 113.06(12) .
C7 P1 Rh1 115.34(13) .
C20 P2 C19 102.1(2) .
C20 P2 C21 103.7(2) .
C19 P2 C21 103.8(2) .
C20 P2 Rh1 112.02(15) .
C19 P2 Rh1 117.49(15) .
C21 P2 Rh1 115.96(16) .
B5 S2 B4 92.7(2) .
B5 S2 B8 57.8(2) .
B4 S2 B8 57.5(2) .
B5 S2 Rh1 73.88(15) .
B4 S2 Rh1 68.99(15) .
B8 S2 Rh1 101.70(16) .
B3 Rh1 P2 122.33(13) .
B3 Rh1 P1 119.58(13) .
P2 Rh1 P1 96.28(4) .
B3 Rh1 B7 45.05(17) .
P2 Rh1 B7 96.11(12) .
P1 Rh1 B7 164.38(12) .
B3 Rh1 S2 116.97(14) .
P2 Rh1 S2 98.21(4) .
P1 Rh1 S2 98.53(4) .
B7 Rh1 S2 89.07(12) .
B3 Rh1 B6 43.41(17) .
P2 Rh1 B6 163.62(11) .
P1 Rh1 B6 98.87(11) .
B7 Rh1 B6 67.95(16) .
S2 Rh1 B6 85.72(12) .
B3 Rh1 B4 85.62(18) .
P2 Rh1 B4 87.33(12) .
P1 Rh1 B4 145.72(12) .
B7 Rh1 B4 44.54(16) .
S2 Rh1 B4 47.35(12) .
B6 Rh1 B4 83.68(16) .
B3 Rh1 B5 82.92(17) .
P2 Rh1 B5 143.17(11) .
P1 Rh1 B5 92.04(11) .
B7 Rh1 B5 83.67(16) .
S2 Rh1 B5 45.00(11) .
B6 Rh1 B5 42.53(15) .
B4 Rh1 B5 66.77(16) .
F2 C30 F1 105.8(4) .
F2 C30 F3 105.5(5) .
F1 C30 F3 103.6(5) .
F2 C30 S1 114.1(5) .
F1 C30 S1 114.1(4) .
F3 C30 S1 112.8(4) .
O4 C31 C33 122.0(5) .
O4 C31 C32 121.4(5) .
C33 C31 C32 116.6(5) .
C34 C34 C35 140.6(19) 5_566
C34 C35 C36 134.2(17) .
O3 S1 O1 115.7(2) .
O3 S1 O2 115.8(2) .
O1 S1 O2 114.6(2) .
O3 S1 C30 101.9(2) .
O1 S1 C30 102.0(2) .
O2 S1 C30 103.9(3) .
C2 C1 C6 119.3(4) .
C2 C1 P1 122.8(3) .
C6 C1 P1 117.9(3) .
C3 C2 C1 120.1(4) .
C4 C3 C2 120.7(4) .
C3 C4 C5 119.4(4) .
C4 C5 C6 120.5(4) .
C5 C6 C1 119.9(4) .
C10 C7 C8 119.0(4) .
C10 C7 P1 118.4(3) .
C8 C7 P1 122.6(3) .
C7 C8 C9 119.6(4) .
C12 C9 C8 120.4(4) .
C7 C10 C11 121.2(4) .
C12 C11 C10 119.4(4) .
C11 C12 C9 120.5(4) .
C18 C13 C14 118.8(4) .
C18 C13 P1 122.0(3) .
C14 C13 P1 119.2(3) .
C15 C14 C13 120.6(4) .
C14 C15 C16 119.9(4) .
C17 C16 C15 120.0(4) .
C16 C17 C18 120.1(4) .
C13 C18 C17 120.5(4) .
N1 C22 C23 120.8(5) .
C24 C23 C22 120.1(5) .
C25 C24 C23 118.6(5) .
C26 C25 C24 119.8(5) .
N1 C26 C25 121.4(4) .
N1 B3 B6 124.8(4) .
N1 B3 B9 116.0(3) .
B6 B3 B9 64.0(3) .
N1 B3 B7 126.6(3) .
B6 B3 B7 103.0(4) .
B9 B3 B7 62.4(3) .
N1 B3 Rh1 130.7(3) .
B6 B3 Rh1 79.2(2) .
B9 B3 Rh1 113.3(3) .
B7 B3 Rh1 75.9(2) .
B10 B4 B7 59.8(3) .
B10 B4 B8 56.9(3) .
B7 B4 B8 106.8(3) .
B10 B4 S2 114.2(3) .
B7 B4 S2 123.0(3) .
B8 B4 S2 62.3(2) .
B10 B4 Rh1 105.5(3) .
B7 B4 Rh1 64.8(2) .
B8 B4 Rh1 101.1(3) .
S2 B4 Rh1 63.67(14) .
B11 B5 B6 59.9(3) .
B11 B5 B8 56.9(3) .
B6 B5 B8 106.5(3) .
B11 B5 S2 114.6(3) .
B6 B5 S2 121.6(3) .
B8 B5 S2 63.0(2) .
B11 B5 Rh1 102.2(3) .
B6 B5 Rh1 64.0(2) .
B8 B5 Rh1 96.7(3) .
S2 B5 Rh1 61.12(14) .
B3 B6 B11 111.6(3) .
B3 B6 B9 58.5(3) .
B11 B6 B9 58.5(3) .
B3 B6 B5 124.3(4) .
B11 B6 B5 57.7(3) .
B9 B6 B5 107.4(3) .
B3 B6 Rh1 57.4(2) .
B11 B6 Rh1 107.2(3) .
B9 B6 Rh1 96.2(2) .
B5 B6 Rh1 73.4(2) .
B3 B7 B9 58.7(3) .
B3 B7 B10 111.6(3) .
B9 B7 B10 59.0(3) .
B3 B7 B4 121.7(3) .
B9 B7 B4 107.2(3) .
B10 B7 B4 57.7(3) .
B3 B7 Rh1 59.01(19) .
B9 B7 Rh1 99.5(2) .
B10 B7 Rh1 108.3(3) .
B4 B7 Rh1 70.6(2) .
B11 B8 B10 63.4(3) .
B11 B8 B5 57.6(3) .
B10 B8 B5 104.5(3) .
B11 B8 B4 103.3(4) .
B10 B8 B4 57.5(3) .
B5 B8 B4 95.4(3) .
B11 B8 S2 111.8(3) .
B10 B8 S2 112.9(3) .
B5 B8 S2 59.3(2) .
B4 B8 S2 60.2(2) .
B3 B9 B10 113.1(3) .
B3 B9 B11 112.0(3) .
B10 B9 B11 62.4(3) .
B3 B9 B7 58.9(3) .
B10 B9 B7 60.5(3) .
B11 B9 B7 106.3(3) .
B3 B9 B6 57.5(3) .
B10 B9 B6 105.7(3) .
B11 B9 B6 60.0(3) .
B7 B9 B6 96.3(3) .
B8 B10 B4 65.6(3) .
B8 B10 B9 112.5(3) .
B4 B10 B9 112.2(3) .
B8 B10 B7 115.9(3) .
B4 B10 B7 62.4(3) .
B9 B10 B7 60.4(3) .
B8 B10 B11 58.2(3) .
B4 B10 B11 105.4(3) .
B9 B10 B11 58.8(3) .
B7 B10 B11 103.6(3) .
B8 B11 B5 65.5(3) .
B8 B11 B9 112.7(4) .
B5 B11 B9 113.9(4) .
B8 B11 B6 115.3(3) .
B5 B11 B6 62.4(3) .
B9 B11 B6 61.5(3) .
B8 B11 B10 58.4(3) .
B5 B11 B10 106.6(3) .
B9 B11 B10 58.8(3) .
B6 B11 B10 104.2(3) .

loop_
_geom_bond_atom_site_label_1
_geom_bond_atom_site_label_2
_geom_bond_distance
_geom_bond_site_symmetry_2
N1 C22 1.342(5) .
N1 C26 1.346(5) .
N1 B3 1.548(6) .
P1 C13 1.828(4) .
P1 C1 1.831(4) .
P1 C7 1.842(4) .
P1 Rh1 2.3505(10) .
P2 C20 1.807(4) .
P2 C19 1.807(4) .
P2 C21 1.814(4) .
P2 Rh1 2.3228(11) .
S2 B5 1.919(5) .
S2 B4 1.950(5) .
S2 B8 1.988(5) .
S2 Rh1 2.3761(11) .
Rh1 B3 2.098(4) .
Rh1 B7 2.374(4) .
Rh1 B6 2.445(5) .
Rh1 B4 2.475(5) .
Rh1 B5 2.607(5) .
C30 F2 1.331(6) .
C30 F1 1.357(6) .
C30 F3 1.378(7) .
C30 S1 1.751(7) .
C31 O4 1.208(6) .
C31 C33 1.482(7) .
C31 C32 1.502(7) .
C34 C34 1.40(2) 5_566
C34 C35 1.48(2) .
C35 C36 1.59(3) .
S1 O3 1.425(3) .
S1 O1 1.442(3) .
S1 O2 1.460(3) .
C1 C2 1.390(5) .
C1 C6 1.390(5) .
C2 C3 1.383(6) .
C3 C4 1.374(6) .
C4 C5 1.384(6) .
C5 C6 1.386(6) .
C7 C10 1.383(6) .
C7 C8 1.386(6) .
C8 C9 1.393(6) .
C9 C12 1.376(7) .
C10 C11 1.388(6) .
C11 C12 1.365(7) .
C13 C18 1.382(5) .
C13 C14 1.397(5) .
C14 C15 1.379(6) .
C15 C16 1.383(6) .
C16 C17 1.377(6) .
C17 C18 1.389(6) .
C22 C23 1.378(7) .
C23 C24 1.371(7) .
C24 C25 1.370(7) .
C25 C26 1.370(6) .
B3 B6 1.711(7) .
B3 B9 1.729(7) .
B3 B7 1.732(7) .
B4 B10 1.755(7) .
B4 B7 1.840(7) .
B4 B8 1.895(7) .
B5 B11 1.753(6) .
B5 B6 1.838(7) .
B5 B8 1.889(7) .
B6 B11 1.795(7) .
B6 B9 1.823(6) .
B7 B9 1.793(7) .
B7 B10 1.794(7) .
B8 B11 1.740(7) .
B8 B10 1.744(7) .
B9 B10 1.767(7) .
B9 B11 1.768(7) .
B10 B11 1.831(7) .
